data_4127680
loop_
_publ_author_name
'Touge, Taichiro'
'Sakaguchi, Kazuhiko'
'Tamaki, Nao'
'Nara, Hideki'
'Yokozawa, Tohru'
'Matsumura, Kazuhiko'
'Kayaki, Yoshihito'

_publ_section_title
;
 Multiple Absolute Stereocontrol in Cascade Lactone Formation via Dynamic
 Kinetic Resolution Driven by the Asymmetric Transfer Hydrogenation of
 Keto Acids with Oxo-Tethered Ruthenium Catalysts.
;
_journal_issue 41
_journal_name_full 'Journal of the American Chemical Society'
_journal_page_first 16354
_journal_page_last 16361
_journal_paper_doi 10.1021/jacs.9b07297
_journal_volume 141
_journal_year 2019
_chemical_absolute_configuration 'CHOOSE rm ad rmad syn or unk'
_chemical_formula_moiety 'C12 H11 Br O2'
_chemical_formula_sum 'C12 H11 Br O2'
_chemical_formula_weight 267.12
_space_group_IT_number 19
_space_group_name_Hall 'P 2ac 2ab'
_space_group_name_H-M_alt 'P 21 21 21'
_symmetry_cell_setting orthorhombic
_symmetry_Int_Tables_number 19
_symmetry_space_group_name_Hall 'P 2ac 2ab'
_symmetry_space_group_name_H-M 'P 21 21 21'
_atom_sites_solution_hydrogens geom
_atom_sites_solution_primary direct
_atom_sites_solution_secondary difmap
_cell_angle_alpha 90.0000
_cell_angle_beta 90.0000
_cell_angle_gamma 90.0000
_cell_formula_units_Z 4
_cell_length_a 5.0178(15)
_cell_length_b 12.447(4)
_cell_length_c 16.893(5)
_cell_measurement_reflns_used 3675
_cell_measurement_temperature 93
_cell_measurement_theta_max 27.49
_cell_measurement_theta_min 3.49
_cell_volume 1055.1(6)
_computing_cell_refinement CrystalClear
_computing_data_collection 'CrystalClear (Rigaku Inc., 2008)'
_computing_data_reduction CrystalClear
_computing_molecular_graphics 'CrystalStructure 4.0'
_computing_publication_material 'CrystalStructure 4.0 (Rigaku, 2010)'
_computing_structure_refinement 'CRYSTALS (Carruthers, et al., 1999)'
_computing_structure_solution SIR97
_diffrn_ambient_temperature 93
_diffrn_detector_area_resol_mean 7.111
_diffrn_measured_fraction_theta_full 0.996
_diffrn_measured_fraction_theta_max 0.996
_diffrn_measurement_device_type 'Rigaku Saturn724'
_diffrn_measurement_method \w
_diffrn_radiation_type 'Mo K\a'
_diffrn_radiation_wavelength 0.71075
_diffrn_reflns_av_R_equivalents 0.0701
_diffrn_reflns_limit_h_max 6
_diffrn_reflns_limit_h_min -6
_diffrn_reflns_limit_k_max 16
_diffrn_reflns_limit_k_min -15
_diffrn_reflns_limit_l_max 21
_diffrn_reflns_limit_l_min -21
_diffrn_reflns_number 8636
_diffrn_reflns_theta_full 27.46
_diffrn_reflns_theta_max 27.46
_diffrn_standards_number 0
_exptl_absorpt_coefficient_mu 3.882
_exptl_absorpt_correction_T_max 0.856
_exptl_absorpt_correction_T_min 0.499
_exptl_absorpt_correction_type multi-scan
_exptl_absorpt_process_details 'REQAB (Rigaku, 1998)'
_exptl_crystal_colour colorless
_exptl_crystal_density_diffrn 1.682
_exptl_crystal_density_method 'not measured'
_exptl_crystal_description prism
_exptl_crystal_F_000 536.00
_exptl_crystal_size_max 0.070
_exptl_crystal_size_mid 0.050
_exptl_crystal_size_min 0.040
_refine_diff_density_max 3.340
_refine_diff_density_min -0.983
_refine_ls_abs_structure_details 'Flack, H. D. (1983), Acta Cryst. A39, 876-881.  981 Friedel Pairs'
_refine_ls_abs_structure_Flack -0.017(16)
_refine_ls_extinction_method none
_refine_ls_goodness_of_fit_ref 1.000
_refine_ls_hydrogen_treatment constr
_refine_ls_number_parameters 148
_refine_ls_number_reflns 2412
_refine_ls_R_factor_gt 0.0462
_refine_ls_shift/su_max 0.005
_refine_ls_structure_factor_coef Fsqd
_refine_ls_weighting_details 'w = 1/[0.0006Fo^2^ + 0.4710\s(Fo^2^)]/(4Fo^2^)'
_refine_ls_weighting_scheme calc
_refine_ls_wR_factor_ref 0.1044
_reflns_number_gt 1669
_reflns_number_total 2412
_reflns_threshold_expression F^2^>2.0\s(F^2^)
_cod_data_source_file ja9b07297_si_004.cif
_cod_data_source_block 49-A_Br_lactone
_cod_database_code 4127680

loop_
_symmetry_equiv_pos_site_id
_symmetry_equiv_pos_as_xyz
1 +X,+Y,+Z
2 1/2+X,1/2-Y,-Z
3 -X,1/2+Y,1/2-Z
4 1/2-X,-Y,1/2+Z

loop_
_atom_site_label
_atom_site_type_symbol
_atom_site_fract_x
_atom_site_fract_y
_atom_site_fract_z
_atom_site_U_iso_or_equiv
_atom_site_adp_type
_atom_site_occupancy
_atom_site_symmetry_multiplicity
_atom_site_calc_flag
_atom_site_refinement_flags
Br1 Br 0.04931(10) -0.09415(4) 0.70425(3) 0.04221(15) Uani 1.0 4 d .
O1 O 0.5800(7) -0.1417(2) 0.99088(16) 0.0253(8) Uani 1.0 4 d .
O2 O 0.5779(7) -0.1985(3) 1.11589(17) 0.0310(9) Uani 1.0 4 d .
C1 C 0.7602(9) -0.0823(4) 0.9375(3) 0.0237(11) Uani 1.0 4 d .
C2 C 0.9397(10) -0.0176(4) 0.9941(3) 0.0250(11) Uani 1.0 4 d .
C3 C 0.8163(8) 0.0920(4) 1.0114(3) 0.0268(12) Uani 1.0 4 d .
C4 C 0.7810(10) 0.1544(4) 0.9350(3) 0.0286(13) Uani 1.0 4 d .
C5 C 0.6074(8) 0.0939(4) 0.8777(3) 0.0233(11) Uani 1.0 4 d .
C6 C 0.4529(11) 0.1482(4) 0.8217(3) 0.0309(12) Uani 1.0 4 d .
C7 C 0.2808(9) 0.0937(5) 0.7711(3) 0.0309(12) Uani 1.0 4 d .
C8 C 0.2748(10) -0.0169(4) 0.7756(3) 0.0318(14) Uani 1.0 4 d .
C9 C 0.4255(9) -0.0733(4) 0.8286(3) 0.0261(11) Uani 1.0 4 d .
C10 C 0.5947(9) -0.0184(4) 0.8807(3) 0.0237(12) Uani 1.0 4 d .
C11 C 0.9475(9) -0.0906(4) 1.0667(3) 0.0276(11) Uani 1.0 4 d .
C12 C 0.6868(9) -0.1497(4) 1.0645(3) 0.0235(12) Uani 1.0 4 d .
H1 H 0.8686 -0.1339 0.9077 0.0285 Uiso 1.0 4 calc R
H2 H 1.1178 -0.0086 0.9713 0.0298 Uiso 1.0 4 calc R
H3 H 0.6435 0.0814 1.0360 0.0323 Uiso 1.0 4 calc R
H4 H 0.9312 0.1316 1.0472 0.0322 Uiso 1.0 4 calc R
H5 H 0.6995 0.2235 0.9460 0.0342 Uiso 1.0 4 calc R
H6 H 0.9537 0.1654 0.9104 0.0343 Uiso 1.0 4 calc R
H7 H 0.4622 0.2228 0.8193 0.0370 Uiso 1.0 4 calc R
H8 H 0.1758 0.1305 0.7347 0.0369 Uiso 1.0 4 calc R
H9 H 0.4191 -0.1480 0.8295 0.0313 Uiso 1.0 4 calc R
H10 H 1.0950 -0.1407 1.0628 0.0331 Uiso 1.0 4 calc R
H11 H 0.9649 -0.0488 1.1149 0.0331 Uiso 1.0 4 calc R

loop_
_atom_site_aniso_label
_atom_site_aniso_U_11
_atom_site_aniso_U_22
_atom_site_aniso_U_33
_atom_site_aniso_U_12
_atom_site_aniso_U_13
_atom_site_aniso_U_23
Br1 0.0407(3) 0.0588(4) 0.0272(3) -0.0025(3) -0.0078(2) -0.0055(3)
O1 0.0254(17) 0.0261(16) 0.0245(16) -0.0034(14) -0.0076(15) 0.0019(12)
O2 0.0381(19) 0.0291(17) 0.0259(16) -0.0008(16) 0.0015(17) 0.0065(13)
C1 0.024(2) 0.022(3) 0.025(2) 0.002(2) 0.0043(18) -0.003(2)
C2 0.0160(19) 0.030(3) 0.029(3) -0.003(2) 0.002(2) -0.0005(18)
C3 0.027(3) 0.026(3) 0.028(3) -0.006(3) -0.0003(19) -0.004(3)
C4 0.031(3) 0.025(3) 0.030(3) 0.003(2) 0.005(2) -0.001(2)
C5 0.024(3) 0.024(2) 0.022(2) 0.001(3) 0.0094(17) -0.001(2)
C6 0.037(3) 0.028(3) 0.028(3) 0.004(3) 0.011(3) 0.0026(18)
C7 0.035(3) 0.039(3) 0.019(2) 0.013(3) 0.0017(18) 0.006(3)
C8 0.030(3) 0.043(3) 0.022(3) -0.001(3) 0.007(2) -0.004(2)
C9 0.028(3) 0.027(3) 0.023(2) 0.002(3) 0.004(2) 0.0003(17)
C10 0.023(3) 0.029(3) 0.019(2) 0.001(2) 0.0071(19) -0.0002(17)
C11 0.0238(19) 0.029(3) 0.030(3) 0.002(3) -0.003(2) 0.001(2)
C12 0.023(3) 0.020(3) 0.027(3) 0.004(2) -0.002(2) -0.001(2)

loop_
_atom_type_symbol
_atom_type_description
_atom_type_scat_dispersion_real
_atom_type_scat_dispersion_imag
_atom_type_scat_source
C C 0.0033 0.0016
;
International Tables for Crystallography
(1992, Vol. C, Tables 4.2.6.8 and 6.1.1.4)
;
H H 0.0000 0.0000
;
International Tables for Crystallography
(1992, Vol. C, Table 6.1.1.4)
;
Br Br -0.2901 2.4595
;
International Tables for Crystallography
(1992, Vol. C, Tables 4.2.6.8 and 6.1.1.4)
;
O O 0.0106 0.0060
;
International Tables for Crystallography
(1992, Vol. C, Tables 4.2.6.8 and 6.1.1.4)
;

loop_
_geom_angle_atom_site_label_1
_geom_angle_atom_site_label_2
_geom_angle_atom_site_label_3
_geom_angle
_geom_angle_publ_flag
C1 O1 C12 110.8(4) yes
O1 C1 C2 103.9(3) yes
O1 C1 C10 108.5(4) yes
C2 C1 C10 116.3(4) yes
C1 C2 C3 110.4(4) yes
C1 C2 C11 101.7(4) yes
C3 C2 C11 112.9(4) yes
C2 C3 C4 110.0(4) yes
C3 C4 C5 111.0(4) yes
C4 C5 C6 120.9(4) yes
C4 C5 C10 120.2(4) yes
C6 C5 C10 118.9(4) yes
C5 C6 C7 121.6(5) yes
C6 C7 C8 117.8(4) yes
Br1 C8 C7 118.7(4) yes
Br1 C8 C9 118.8(4) yes
C7 C8 C9 122.5(5) yes
C8 C9 C10 119.8(4) yes
C1 C10 C5 121.9(4) yes
C1 C10 C9 118.6(4) yes
C5 C10 C9 119.5(4) yes
C2 C11 C12 104.4(4) yes
O1 C12 O2 121.6(4) yes
O1 C12 C11 109.3(4) yes
O2 C12 C11 129.1(4) yes
O1 C1 H1 109.062 no
C2 C1 H1 109.668 no
C10 C1 H1 109.051 no
C1 C2 H2 110.381 no
C3 C2 H2 110.054 no
C11 C2 H2 111.157 no
C2 C3 H3 108.829 no
C2 C3 H4 109.403 no
C4 C3 H3 109.232 no
C4 C3 H4 109.840 no
H3 C3 H4 109.493 no
C3 C4 H5 109.863 no
C3 C4 H6 109.357 no
C5 C4 H5 108.854 no
C5 C4 H6 108.234 no
H5 C4 H6 109.487 no
C5 C6 H7 119.075 no
C7 C6 H7 119.320 no
C6 C7 H8 121.150 no
C8 C7 H8 121.024 no
C8 C9 H9 120.341 no
C10 C9 H9 119.886 no
C2 C11 H10 110.324 no
C2 C11 H11 110.853 no
C12 C11 H10 110.382 no
C12 C11 H11 111.260 no
H10 C11 H11 109.500 no

loop_
_geom_bond_atom_site_label_1
_geom_bond_atom_site_label_2
_geom_bond_distance
_geom_bond_publ_flag
Br1 C8 1.912(5) yes
O1 C1 1.475(5) yes
O1 C12 1.358(6) yes
O2 C12 1.192(6) yes
C1 C2 1.541(6) yes
C1 C10 1.498(6) yes
C2 C3 1.527(7) yes
C2 C11 1.527(6) yes
C3 C4 1.517(7) yes
C4 C5 1.504(6) yes
C5 C6 1.397(6) yes
C5 C10 1.400(7) yes
C6 C7 1.392(7) yes
C7 C8 1.379(8) yes
C8 C9 1.366(7) yes
C9 C10 1.401(6) yes
C11 C12 1.501(6) yes
C1 H1 0.980 no
C2 H2 0.980 no
C3 H3 0.970 no
C3 H4 0.970 no
C4 H5 0.970 no
C4 H6 0.970 no
C6 H7 0.930 no
C7 H8 0.930 no
C9 H9 0.930 no
C11 H10 0.970 no
C11 H11 0.970 no

loop_
_geom_contact_atom_site_label_1
_geom_contact_atom_site_label_2
_geom_contact_distance
_geom_contact_publ_flag
_geom_contact_site_symmetry_2
O1 C3 3.160(6) no .
O1 C5 3.503(5) no .
O1 C9 2.973(5) no .
O2 C1 3.465(6) no .
O2 C2 3.549(6) no .
C1 C4 2.949(7) no .
C2 C5 2.928(6) no .
C3 C10 2.828(6) no .
C3 C12 3.206(7) no .
C5 C8 2.768(6) no .
C6 C9 2.764(7) no .
C7 C10 2.803(6) no .
C10 C12 3.539(6) no .
O1 C2 3.565(6) no 1_455
O1 C11 3.481(6) no 1_455
O1 C11 3.534(6) no 2_447
O1 C12 3.392(6) no 2_447
O2 C1 3.286(6) no 2_447
O2 C7 3.438(6) no 4_555
O2 C9 3.462(6) no 2_547
O2 C11 3.536(6) no 1_455
C1 O2 3.286(6) no 2_547
C2 O1 3.565(6) no 1_655
C7 O2 3.438(6) no 4_554
C9 O2 3.462(6) no 2_447
C11 O1 3.481(6) no 1_655
C11 O1 3.534(6) no 2_547
C11 O2 3.536(6) no 1_655
C12 O1 3.392(6) no 2_547
Br1 H8 2.9133 no .
Br1 H9 2.8930 no .
O1 H2 3.1835 no .
O1 H3 2.8974 no .
O1 H9 2.8440 no .
O1 H10 2.8553 no .
O1 H11 3.0745 no .
O2 H10 2.8381 no .
O2 H11 2.6916 no .
C1 H3 2.6954 no .
C1 H4 3.3559 no .
C1 H6 3.2651 no .
C1 H9 2.6316 no .
C1 H10 2.7976 no .
C1 H11 3.1943 no .
C2 H5 3.3348 no .
C2 H6 2.6820 no .
C3 H1 3.3229 no .
C3 H10 3.3320 no .
C3 H11 2.5851 no .
C4 H2 2.7112 no .
C4 H7 2.6655 no .
C5 H1 3.1642 no .
C5 H2 3.2691 no .
C5 H3 2.6844 no .
C5 H4 3.3253 no .
C5 H8 3.2757 no .
C5 H9 3.2588 no .
C6 H5 2.6102 no .
C6 H6 2.9332 no .
C7 H9 3.2411 no .
C8 H7 3.2141 no .
C9 H1 2.7012 no .
C9 H8 3.2436 no .
C10 H2 3.0406 no .
C10 H3 2.9123 no .
C10 H5 3.2490 no .
C10 H6 2.9545 no .
C10 H7 3.2453 no .
C11 H1 2.7674 no .
C11 H3 2.6803 no .
C11 H4 2.7876 no .
C12 H1 2.8077 no .
C12 H2 3.2000 no .
C12 H3 2.9257 no .
H1 H2 2.2687 no .
H1 H9 2.6196 no .
H1 H10 2.8562 no .
H2 H3 2.8484 no .
H2 H4 2.3596 no .
H2 H5 3.5965 no .
H2 H6 2.5350 no .
H2 H10 2.2595 no .
H2 H11 2.5924 no .
H3 H5 2.3487 no .
H3 H6 2.8302 no .
H3 H11 2.6466 no .
H4 H5 2.3625 no .
H4 H6 2.3505 no .
H4 H10 3.4982 no .
H4 H11 2.5258 no .
H5 H7 2.4498 no .
H6 H7 2.9943 no .
H7 H8 2.3288 no .
Br1 H1 3.5889 no 1_455
Br1 H3 3.0070 no 4_554
Br1 H6 3.5653 no 3_646
Br1 H7 3.4548 no 3_546
Br1 H7 3.3702 no 3_646
Br1 H11 3.4789 no 4_554
Br1 H11 3.3746 no 4_654
O1 H1 3.4448 no 2_447
O1 H2 2.8691 no 1_455
O1 H10 2.7199 no 1_455
O1 H10 2.8572 no 2_447
O2 H1 2.3698 no 2_447
O2 H8 2.5233 no 4_555
O2 H9 2.7265 no 2_547
O2 H10 2.6822 no 1_455
O2 H11 3.5966 no 1_455
C1 H2 3.3998 no 1_455
C1 H10 3.5454 no 2_447
C3 H5 3.0804 no 2_557
C4 H4 3.2035 no 2_457
C4 H5 3.2807 no 2_557
C5 H2 3.1882 no 1_455
C5 H6 3.4437 no 1_455
C6 H4 3.5244 no 2_457
C6 H6 2.9269 no 1_455
C7 H6 3.0054 no 1_455
C7 H11 2.9844 no 4_654
C8 H1 3.3551 no 1_455
C8 H2 3.4003 no 1_455
C8 H6 3.5968 no 1_455
C8 H11 3.1218 no 4_654
C9 H1 3.1880 no 1_455
C9 H2 2.9735 no 1_455
C10 H2 2.8429 no 1_455
C11 H8 3.4460 no 4_655
C12 H1 3.1666 no 2_447
C12 H8 3.4116 no 4_555
C12 H9 3.3025 no 2_547
C12 H10 2.9720 no 1_455
C12 H10 3.4112 no 2_447
H1 Br1 3.5889 no 1_655
H1 O1 3.4448 no 2_547
H1 O2 2.3698 no 2_547
H1 C8 3.3551 no 1_655
H1 C9 3.1880 no 1_655
H1 C12 3.1666 no 2_547
H1 H9 3.0673 no 1_655
H1 H10 3.1634 no 2_447
H2 O1 2.8691 no 1_655
H2 C1 3.3998 no 1_655
H2 C5 3.1882 no 1_655
H2 C8 3.4003 no 1_655
H2 C9 2.9735 no 1_655
H2 C10 2.8429 no 1_655
H2 H3 3.0675 no 1_655
H2 H9 3.3214 no 1_655
H3 Br1 3.0070 no 4_555
H3 H2 3.0675 no 1_455
H3 H5 3.3092 no 2_457
H3 H6 3.4141 no 2_457
H4 C4 3.2035 no 2_557
H4 C6 3.5244 no 2_557
H4 H5 2.2533 no 2_557
H4 H6 3.5549 no 2_457
H4 H7 2.8979 no 2_557
H5 C3 3.0804 no 2_457
H5 C4 3.2807 no 2_457
H5 H3 3.3092 no 2_557
H5 H4 2.2533 no 2_457
H5 H5 3.1719 no 2_457
H5 H5 3.1719 no 2_557
H5 H6 3.0524 no 2_457
H6 Br1 3.5653 no 3_656
H6 C5 3.4437 no 1_655
H6 C6 2.9269 no 1_655
H6 C7 3.0054 no 1_655
H6 C8 3.5968 no 1_655
H6 H3 3.4141 no 2_557
H6 H4 3.5549 no 2_557
H6 H5 3.0524 no 2_557
H6 H7 3.0650 no 1_655
H6 H8 3.2004 no 1_655
H7 Br1 3.4548 no 3_556
H7 Br1 3.3702 no 3_656
H7 H4 2.8979 no 2_457
H7 H6 3.0650 no 1_455
H7 H9 3.0426 no 3_656
H8 O2 2.5233 no 4_554
H8 C11 3.4460 no 4_654
H8 C12 3.4116 no 4_554
H8 H6 3.2004 no 1_455
H8 H9 3.5933 no 3_656
H8 H10 3.1266 no 4_654
H8 H11 2.8956 no 4_654
H9 O2 2.7265 no 2_447
H9 C12 3.3025 no 2_447
H9 H1 3.0673 no 1_455
H9 H2 3.3214 no 1_455
H9 H7 3.0426 no 3_646
H9 H8 3.5933 no 3_646
H9 H10 3.3178 no 2_447
H10 O1 2.7199 no 1_655
H10 O1 2.8572 no 2_547
H10 O2 2.6822 no 1_655
H10 C1 3.5454 no 2_547
H10 C12 2.9720 no 1_655
H10 C12 3.4112 no 2_547
H10 H1 3.1634 no 2_547
H10 H8 3.1266 no 4_655
H10 H9 3.3178 no 2_547
H11 Br1 3.4789 no 4_555
H11 Br1 3.3746 no 4_655
H11 O2 3.5966 no 1_655
H11 C7 2.9844 no 4_655
H11 C8 3.1218 no 4_655
H11 H8 2.8956 no 4_655

loop_
_geom_torsion_atom_site_label_1
_geom_torsion_atom_site_label_2
_geom_torsion_atom_site_label_3
_geom_torsion_atom_site_label_4
_geom_torsion
_geom_torsion_publ_flag
C1 O1 C12 O2 -177.0(4) no
C1 O1 C12 C11 2.5(4) no
C12 O1 C1 C2 -21.3(4) no
C12 O1 C1 C10 -145.7(3) no
O1 C1 C2 C3 -89.9(4) no
O1 C1 C2 C11 30.2(4) no
O1 C1 C10 C5 118.4(4) no
O1 C1 C10 C9 -62.5(5) no
C2 C1 C10 C5 1.7(6) no
C2 C1 C10 C9 -179.2(4) no
C10 C1 C2 C3 29.3(5) no
C10 C1 C2 C11 149.4(4) no
C1 C2 C3 C4 -59.4(4) no
C1 C2 C11 C12 -28.8(4) no
C3 C2 C11 C12 89.5(4) no
C11 C2 C3 C4 -172.4(3) no
C2 C3 C4 C5 58.5(5) no
C3 C4 C5 C6 151.5(4) no
C3 C4 C5 C10 -27.3(5) no
C4 C5 C6 C7 -176.6(4) no
C4 C5 C10 C1 -2.9(6) no
C4 C5 C10 C9 178.0(4) no
C6 C5 C10 C1 178.2(4) no
C6 C5 C10 C9 -0.9(6) no
C10 C5 C6 C7 2.2(6) no
C5 C6 C7 C8 -2.5(7) no
C6 C7 C8 Br1 -177.9(4) no
C6 C7 C8 C9 1.6(7) no
Br1 C8 C9 C10 179.2(3) no
C7 C8 C9 C10 -0.3(7) no
C8 C9 C10 C1 -179.2(4) no
C8 C9 C10 C5 -0.1(6) no
C2 C11 C12 O1 17.4(5) no
C2 C11 C12 O2 -163.1(4) no
